data_7007120
loop_
_publ_author_name
'Fern\'andez, Eduardo J'
'Laguna, Antonio'
'L\'opez-de-Luzuriaga, Jos\'e M'
'Monge, Miguel'
'Montiel, Manuel'
'Olmos, M. Elena'
'Rodr\'iguez-Castillo, Mar\'ia'

_publ_section_title
;
 Synthesis, coordination to Au(I) and photophysical properties of a
 novel polyfluorinated benzothiazolephosphine ligand.
;
_journal_issue 30
_journal_name_full 'Dalton transactions (Cambridge, England : 2003)'
_journal_page_first 3672
_journal_page_last 3677
_journal_paper_doi 10.1039/b517728f
_journal_year 2006
_chemical_formula_sum 'C19 H10 Au Cl F4 N P S'
_chemical_formula_weight 623.73
_chemical_name_systematic
;
?
;
_space_group_IT_number 2
_symmetry_cell_setting triclinic
_symmetry_space_group_name_Hall '-P 1'
_symmetry_space_group_name_H-M 'P -1'
_atom_sites_solution_hydrogens difmap
_atom_sites_solution_primary direct
_atom_sites_solution_secondary difmap
_audit_creation_method SHELXL-97
_cell_angle_alpha 97.223(1)
_cell_angle_beta 96.787(1)
_cell_angle_gamma 97.010(1)
_cell_formula_units_Z 2
_cell_length_a 8.3342(3)
_cell_length_b 10.2580(3)
_cell_length_c 11.4515(4)
_cell_measurement_reflns_used 11159
_cell_measurement_temperature 173(2)
_cell_measurement_theta_max 27.99
_cell_measurement_theta_min 2.02
_cell_volume 955.08(6)
_computing_cell_refinement 'Denzo and Scalepack (Otwinowski & Minor, 1997)'
_computing_data_collection 'Nonius KappaCCD'
_computing_data_reduction 'Denzo and Scalepack (Otwinowski & Minor, 1997)'
_computing_molecular_graphics 'ORTEPIII for Windows'
_computing_publication_material SHELXL-97
_computing_structure_refinement 'SHELXL-97 (Sheldrick, 1997)'
_computing_structure_solution 'SHELXS-97 (Sheldrick, 1990)'
_diffrn_ambient_temperature 173(2)
_diffrn_detector_area_resol_mean 9
_diffrn_measured_fraction_theta_full 0.965
_diffrn_measured_fraction_theta_max 0.965
_diffrn_measurement_device_type 'Nonius KappaCCD'
_diffrn_measurement_method '\w & \f-scan'
_diffrn_radiation_monochromator graphite
_diffrn_radiation_source 'fine-focus sealed tube'
_diffrn_radiation_type MoK\a
_diffrn_radiation_wavelength 0.71073
_diffrn_reflns_av_R_equivalents 0.0630
_diffrn_reflns_av_sigmaI/netI 0.0482
_diffrn_reflns_limit_h_max 10
_diffrn_reflns_limit_h_min -10
_diffrn_reflns_limit_k_max 13
_diffrn_reflns_limit_k_min -13
_diffrn_reflns_limit_l_max 14
_diffrn_reflns_limit_l_min -15
_diffrn_reflns_number 13716
_diffrn_reflns_theta_full 27.99
_diffrn_reflns_theta_max 27.99
_diffrn_reflns_theta_min 2.02
_exptl_absorpt_coefficient_mu 8.077
_exptl_absorpt_correction_type multi-scan
_exptl_absorpt_process_details Scalepack
_exptl_crystal_colour colourless
_exptl_crystal_density_diffrn 2.169
_exptl_crystal_density_method 'not measured'
_exptl_crystal_description prism
_exptl_crystal_F_000 588
_exptl_crystal_size_max 0.25
_exptl_crystal_size_mid 0.18
_exptl_crystal_size_min 0.1
_refine_diff_density_max 1.334
_refine_diff_density_min -1.246
_refine_diff_density_rms 0.137
_refine_ls_extinction_method none
_refine_ls_goodness_of_fit_ref 1.025
_refine_ls_hydrogen_treatment free
_refine_ls_matrix_type full
_refine_ls_number_parameters 293
_refine_ls_number_reflns 4450
_refine_ls_number_restraints 76
_refine_ls_restrained_S_all 1.017
_refine_ls_R_factor_all 0.0425
_refine_ls_R_factor_gt 0.0354
_refine_ls_shift/su_max 0.002
_refine_ls_shift/su_mean 0.000
_refine_ls_structure_factor_coef Fsqd
_refine_ls_weighting_details 'calc w=1/[\s^2^(Fo^2^)+(0.0465P)^2^+1.2989P] where P=(Fo^2^+2Fc^2^)/3'
_refine_ls_weighting_scheme calc
_refine_ls_wR_factor_gt 0.0828
_refine_ls_wR_factor_ref 0.0864
_reflns_number_gt 3979
_reflns_number_total 4450
_reflns_threshold_expression >2sigma(I)
_cod_data_source_file b517728f.txt
_cod_data_source_block mrk-4
_cod_depositor_comments
;
The following automatic conversions were performed:
'_symmetry_cell_setting' value 'Triclinic' changed to 'triclinic'
according to '/home/saulius/struct/CIF-dictionaries/cif_core.dic'
dictionary named 'cif_core.dic' version 2.4.1 from
2010-06-29.

'_exptl_absorpt_correction_type' value 'multiscan' changed to
'multi-scan' according to
'/home/saulius/struct/CIF-dictionaries/cif_core.dic' dictionary named
'cif_core.dic' version 2.4.1 from 2010-06-29.

Automatic conversion script
Id: cif_fix_enum 1527 2010-12-29 10:47:43Z saulius 
;
_cod_original_sg_symbol_H-M P-1
_cod_database_code 7007120

loop_
_symmetry_equiv_pos_as_xyz
'x, y, z'
'-x, -y, -z'

loop_
_atom_site_label
_atom_site_type_symbol
_atom_site_fract_x
_atom_site_fract_y
_atom_site_fract_z
_atom_site_U_iso_or_equiv
_atom_site_adp_type
_atom_site_occupancy
_atom_site_symmetry_multiplicity
_atom_site_calc_flag
_atom_site_refinement_flags
_atom_site_disorder_assembly
_atom_site_disorder_group
Au Au 0.46584(2) 0.753149(17) 0.520704(15) 0.03534(8) Uani 1 1 d . . .
Cl Cl 0.48948(19) 0.82403(14) 0.34220(11) 0.0498(3) Uani 1 1 d . . .
P P 0.44717(14) 0.67734(11) 0.69302(10) 0.0300(2) Uani 1 1 d . . .
C1 C 0.3008(5) 0.5269(4) 0.6702(4) 0.0310(9) Uani 1 1 d U . .
S S 0.21517(14) 0.45929(12) 0.52469(10) 0.0346(2) Uani 1 1 d . . .
N N 0.2557(5) 0.4627(4) 0.7546(4) 0.0327(8) Uani 1 1 d U . .
C11 C 0.1079(5) 0.3329(5) 0.5824(4) 0.0330(9) Uani 1 1 d DU . .
C12 C 0.1454(5) 0.3520(4) 0.7064(4) 0.0307(9) Uani 1 1 d DU . .
C13 C 0.0721(6) 0.2598(5) 0.7709(4) 0.0357(10) Uani 1 1 d DU . .
C14 C -0.0343(6) 0.1530(5) 0.7117(5) 0.0385(10) Uani 1 1 d DU . .
C15 C -0.0705(6) 0.1357(5) 0.5891(5) 0.0392(10) Uani 1 1 d DU . .
C16 C -0.0015(6) 0.2247(5) 0.5235(4) 0.0382(10) Uani 1 1 d DU . .
F13 F 0.1041(4) 0.2763(3) 0.8895(3) 0.0461(7) Uani 1 1 d DU . .
F14 F -0.1039(4) 0.0634(3) 0.7726(3) 0.0499(8) Uani 1 1 d DU . .
F15 F -0.1725(4) 0.0280(3) 0.5340(3) 0.0529(8) Uani 1 1 d DU . .
F16 F -0.0372(4) 0.2059(3) 0.4050(3) 0.0525(8) Uani 1 1 d DU . .
C21 C 0.6364(5) 0.6313(4) 0.7586(4) 0.0319(9) Uani 1 1 d DU . .
C22 C 0.7739(6) 0.7281(5) 0.7707(4) 0.0393(10) Uani 1 1 d DU . .
C23 C 0.9237(6) 0.7017(5) 0.8228(5) 0.0418(11) Uani 1 1 d DU . .
C24 C 0.9384(6) 0.5820(5) 0.8612(5) 0.0414(11) Uani 1 1 d DU . .
C25 C 0.8039(6) 0.4861(6) 0.8487(6) 0.0467(12) Uani 1 1 d DU . .
C26 C 0.6530(6) 0.5104(5) 0.7980(5) 0.0412(11) Uani 1 1 d DU . .
C31 C 0.3809(5) 0.7858(4) 0.8093(4) 0.0310(9) Uani 1 1 d DU . .
C32 C 0.3387(6) 0.9080(5) 0.7850(5) 0.0360(10) Uani 1 1 d DU . .
C33 C 0.2927(6) 0.9939(5) 0.8742(5) 0.0425(11) Uani 1 1 d DU . .
C34 C 0.2855(7) 0.9592(5) 0.9860(5) 0.0435(11) Uani 1 1 d DU . .
C35 C 0.3280(6) 0.8374(5) 1.0102(5) 0.0416(11) Uani 1 1 d DU . .
C36 C 0.3772(6) 0.7511(5) 0.9229(4) 0.0365(10) Uani 1 1 d DU . .
H22 H 0.757(7) 0.814(6) 0.741(5) 0.045(15) Uiso 1 1 d . . .
H23 H 1.033(9) 0.762(6) 0.821(6) 0.055(18) Uiso 1 1 d . . .
H24 H 1.044(7) 0.564(5) 0.893(4) 0.030(12) Uiso 1 1 d . . .
H25 H 0.816(8) 0.391(7) 0.878(6) 0.064(19) Uiso 1 1 d . . .
H26 H 0.567(8) 0.449(6) 0.793(5) 0.045(16) Uiso 1 1 d . . .
H32 H 0.336(8) 0.925(6) 0.715(6) 0.046(17) Uiso 1 1 d . . .
H33 H 0.275(7) 1.072(6) 0.859(5) 0.033(14) Uiso 1 1 d . . .
H34 H 0.249(7) 1.014(6) 1.046(5) 0.043(15) Uiso 1 1 d . . .
H35 H 0.321(7) 0.812(5) 1.085(5) 0.038(14) Uiso 1 1 d . . .
H36 H 0.412(7) 0.667(6) 0.937(5) 0.047(16) Uiso 1 1 d . . .

loop_
_atom_site_aniso_label
_atom_site_aniso_U_11
_atom_site_aniso_U_22
_atom_site_aniso_U_33
_atom_site_aniso_U_23
_atom_site_aniso_U_13
_atom_site_aniso_U_12
Au 0.03545(12) 0.03935(12) 0.03188(11) 0.00771(7) 0.00651(7) 0.00313(7)
Cl 0.0653(9) 0.0495(7) 0.0343(6) 0.0126(5) 0.0081(6) -0.0010(6)
P 0.0280(5) 0.0323(6) 0.0298(6) 0.0054(4) 0.0053(4) 0.0027(4)
C1 0.029(2) 0.031(2) 0.032(2) 0.0028(17) 0.0039(17) 0.0052(17)
S 0.0316(6) 0.0407(6) 0.0303(5) 0.0053(4) 0.0037(4) 0.0003(5)
N 0.0295(19) 0.033(2) 0.035(2) 0.0041(15) 0.0041(15) 0.0019(15)
C11 0.027(2) 0.039(2) 0.033(2) 0.0046(18) 0.0067(17) 0.0001(17)
C12 0.027(2) 0.032(2) 0.034(2) 0.0005(16) 0.0060(16) 0.0065(16)
C13 0.040(3) 0.037(2) 0.032(2) 0.0046(18) 0.0110(18) 0.0061(19)
C14 0.038(3) 0.033(2) 0.046(3) 0.0063(19) 0.012(2) 0.0043(19)
C15 0.031(2) 0.037(2) 0.047(3) -0.0029(19) 0.0083(19) -0.0010(18)
C16 0.033(2) 0.046(3) 0.033(2) -0.0013(19) 0.0015(18) 0.0050(19)
F13 0.060(2) 0.0436(16) 0.0341(15) 0.0068(12) 0.0093(13) 0.0011(14)
F14 0.056(2) 0.0402(16) 0.0540(19) 0.0102(13) 0.0190(15) -0.0046(14)
F15 0.0455(18) 0.0447(17) 0.061(2) -0.0076(14) 0.0063(15) -0.0083(14)
F16 0.0506(19) 0.063(2) 0.0343(16) -0.0045(14) 0.0004(13) -0.0132(15)
C21 0.027(2) 0.036(2) 0.033(2) 0.0060(17) 0.0056(17) 0.0053(17)
C22 0.033(2) 0.045(3) 0.040(3) 0.007(2) 0.0061(19) 0.002(2)
C23 0.030(2) 0.050(3) 0.044(3) 0.004(2) 0.005(2) 0.001(2)
C24 0.030(2) 0.055(3) 0.041(3) 0.006(2) 0.007(2) 0.012(2)
C25 0.034(3) 0.043(3) 0.063(4) 0.013(2) 0.003(2) 0.007(2)
C26 0.030(2) 0.039(3) 0.055(3) 0.011(2) 0.005(2) 0.006(2)
C31 0.025(2) 0.032(2) 0.034(2) 0.0032(17) 0.0023(16) -0.0010(16)
C32 0.035(2) 0.034(2) 0.038(3) 0.0043(19) 0.0019(19) 0.0022(19)
C33 0.041(3) 0.032(3) 0.052(3) 0.000(2) 0.001(2) 0.005(2)
C34 0.038(3) 0.041(3) 0.046(3) -0.011(2) 0.010(2) 0.000(2)
C35 0.041(3) 0.049(3) 0.035(3) 0.001(2) 0.011(2) 0.002(2)
C36 0.037(2) 0.036(2) 0.034(2) 0.0023(18) 0.0028(18) 0.0027(19)

loop_
_atom_type_symbol
_atom_type_description
_atom_type_scat_dispersion_real
_atom_type_scat_dispersion_imag
_atom_type_scat_source
C C 0.0033 0.0016 'International Tables Vol C Tables 4.2.6.8 and 6.1.1.4'
H H 0.0000 0.0000 'International Tables Vol C Tables 4.2.6.8 and 6.1.1.4'
Au Au -2.0133 8.8022 'International Tables Vol C Tables 4.2.6.8 and 6.1.1.4'
Cl Cl 0.1484 0.1585 'International Tables Vol C Tables 4.2.6.8 and 6.1.1.4'
F F 0.0171 0.0103 'International Tables Vol C Tables 4.2.6.8 and 6.1.1.4'
N N 0.0061 0.0033 'International Tables Vol C Tables 4.2.6.8 and 6.1.1.4'
P P 0.1023 0.0942 'International Tables Vol C Tables 4.2.6.8 and 6.1.1.4'
S S 0.1246 0.1234 'International Tables Vol C Tables 4.2.6.8 and 6.1.1.4'

loop_
_geom_angle_atom_site_label_1
_geom_angle_atom_site_label_2
_geom_angle_atom_site_label_3
_geom_angle
_geom_angle_site_symmetry_1
_geom_angle_site_symmetry_3
_geom_angle_publ_flag
P Au Cl 177.87(5) . . ?
C21 P C31 105.4(2) . . ?
C21 P C1 105.5(2) . . ?
C31 P C1 105.2(2) . . ?
C21 P Au 113.18(15) . . ?
C31 P Au 116.97(15) . . ?
C1 P Au 109.74(15) . . ?
N C1 S 116.6(3) . . ?
N C1 P 124.7(4) . . ?
S C1 P 118.7(3) . . ?
C11 S C1 88.3(2) . . ?
C1 N C12 109.7(4) . . ?
C16 C11 C12 120.9(4) . . ?
C16 C11 S 129.3(4) . . ?
C12 C11 S 109.7(3) . . ?
N C12 C13 125.4(4) . . ?
N C12 C11 115.6(4) . . ?
C13 C12 C11 119.0(4) . . ?
F13 C13 C14 120.2(4) . . ?
F13 C13 C12 120.3(4) . . ?
C14 C13 C12 119.5(5) . . ?
F14 C14 C13 119.9(5) . . ?
F14 C14 C15 119.2(4) . . ?
C13 C14 C15 120.8(5) . . ?
F15 C15 C16 119.8(5) . . ?
F15 C15 C14 119.1(5) . . ?
C16 C15 C14 121.1(4) . . ?
F16 C16 C15 120.2(4) . . ?
F16 C16 C11 121.1(4) . . ?
C15 C16 C11 118.7(4) . . ?
C26 C21 C22 119.2(4) . . ?
C26 C21 P 125.0(3) . . ?
C22 C21 P 115.8(3) . . ?
C23 C22 C21 119.5(5) . . ?
C24 C23 C22 120.7(5) . . ?
C23 C24 C25 120.1(5) . . ?
C24 C25 C26 120.3(5) . . ?
C25 C26 C21 120.2(5) . . ?
C36 C31 C32 120.0(4) . . ?
C36 C31 P 121.0(3) . . ?
C32 C31 P 118.9(3) . . ?
C33 C32 C31 119.5(5) . . ?
C34 C33 C32 120.8(5) . . ?
C33 C34 C35 119.6(5) . . ?
C36 C35 C34 120.5(5) . . ?
C35 C36 C31 119.5(5) . . ?

loop_
_geom_bond_atom_site_label_1
_geom_bond_atom_site_label_2
_geom_bond_distance
_geom_bond_site_symmetry_2
_geom_bond_publ_flag
Au P 2.2252(12) . ?
Au Cl 2.2759(13) . ?
P C21 1.807(5) . ?
P C31 1.808(5) . ?
P C1 1.817(5) . ?
C1 N 1.302(6) . ?
C1 S 1.753(5) . ?
S C11 1.729(5) . ?
N C12 1.381(6) . ?
C11 C16 1.392(7) . ?
C11 C12 1.401(6) . ?
C12 C13 1.398(7) . ?
C13 F13 1.339(6) . ?
C13 C14 1.371(7) . ?
C14 F14 1.340(6) . ?
C14 C15 1.385(7) . ?
C15 F15 1.345(5) . ?
C15 C16 1.369(7) . ?
C16 F16 1.339(6) . ?
C21 C26 1.388(6) . ?
C21 C22 1.404(6) . ?
C22 C23 1.391(7) . ?
C23 C24 1.370(7) . ?
C24 C25 1.379(7) . ?
C25 C26 1.386(7) . ?
C31 C36 1.394(6) . ?
C31 C32 1.395(6) . ?
C32 C33 1.384(7) . ?
C33 C34 1.377(7) . ?
C34 C35 1.391(7) . ?
C35 C36 1.384(7) . ?
